data_7113276
loop_
_publ_author_name
'Zhang, Jing'
'Gembicky, Milan'
'Messerschmidt, Marc'
'Coppens, Philip'

_publ_section_title
;
 Hydrogen-bond quenching of photodecarbonylation in the solid state and
 recovery of reactivity by co-crystallization
;
_journal_coden_ASTM CHCOFS
_journal_issue 23
_journal_name_full
;
 Chemical Communications (Cambridge, United Kingdom)
;
_journal_page_first 2399
_journal_page_last 2401
_journal_paper_doi 10.1039/b700073a
_journal_year 2007
_chemical_formula_moiety 'C19 H22 O3'
_chemical_formula_sum 'C19 H22 O3'
_chemical_formula_weight 298.37
_chemical_name_common '2, 2, 4, 4-Tetramethyl -1,3 di(4-hydroxylphenyl)acetone'
_space_group_IT_number 14
_symmetry_cell_setting monoclinic
_symmetry_space_group_name_Hall '-P 2ybc'
_symmetry_space_group_name_H-M 'P 1 21/c 1'
_atom_sites_solution_hydrogens geom
_atom_sites_solution_primary direct
_atom_sites_solution_secondary difmap
_audit_creation_method SHELXL-97
_cell_angle_alpha 90.00
_cell_angle_beta 98.7710(10)
_cell_angle_gamma 90.00
_cell_formula_units_Z 4
_cell_length_a 10.0719(2)
_cell_length_b 11.2639(2)
_cell_length_c 14.2688(3)
_cell_measurement_reflns_used 3310
_cell_measurement_temperature 90(2)
_cell_measurement_theta_max 26.134
_cell_measurement_theta_min 2.879
_cell_volume 1599.85(5)
_computing_cell_refinement 'Bruker SMART'
_computing_data_collection 'Bruker SMART'
_computing_data_reduction 'Bruker SAINT'
_computing_molecular_graphics 'Bruker SHELXTL'
_computing_publication_material 'Bruker SHELXTL'
_computing_structure_refinement 'SHELXL-97 (Sheldrick, 1997)'
_computing_structure_solution 'SHELXS-97 (Sheldrick, 1990)'
_diffrn_ambient_temperature 90(2)
_diffrn_measured_fraction_theta_full 0.999
_diffrn_measured_fraction_theta_max 0.999
_diffrn_measurement_device_type 'CCD area detector'
_diffrn_measurement_method 'phi and omega scans'
_diffrn_radiation_monochromator graphite
_diffrn_radiation_source 'fine-focus sealed tube'
_diffrn_radiation_type MoK\a
_diffrn_radiation_wavelength 0.71073
_diffrn_reflns_av_R_equivalents 0.0214
_diffrn_reflns_av_sigmaI/netI 0.0188
_diffrn_reflns_limit_h_max 13
_diffrn_reflns_limit_h_min -13
_diffrn_reflns_limit_k_max 14
_diffrn_reflns_limit_k_min -14
_diffrn_reflns_limit_l_max 18
_diffrn_reflns_limit_l_min -17
_diffrn_reflns_number 14699
_diffrn_reflns_theta_full 27.52
_diffrn_reflns_theta_max 27.52
_diffrn_reflns_theta_min 2.05
_exptl_absorpt_coefficient_mu 0.082
_exptl_absorpt_correction_T_max 0.989
_exptl_absorpt_correction_T_min 0.970
_exptl_absorpt_correction_type 'empirical SADABS'
_exptl_absorpt_process_details 'Blessing, R. (1995) Acta Crystallogr., A51, 33-38'
_exptl_crystal_colour colorless
_exptl_crystal_density_diffrn 1.239
_exptl_crystal_density_method 'not measured'
_exptl_crystal_description block
_exptl_crystal_F_000 640
_exptl_crystal_size_max 0.2
_exptl_crystal_size_mid 0.16
_exptl_crystal_size_min 0.14
_refine_diff_density_max 0.355
_refine_diff_density_min -0.209
_refine_diff_density_rms 0.042
_refine_ls_extinction_method none
_refine_ls_goodness_of_fit_ref 1.035
_refine_ls_hydrogen_treatment mixed
_refine_ls_matrix_type full
_refine_ls_number_parameters 211
_refine_ls_number_reflns 3682
_refine_ls_number_restraints 0
_refine_ls_restrained_S_all 1.035
_refine_ls_R_factor_all 0.0419
_refine_ls_R_factor_gt 0.0354
_refine_ls_shift/su_max 0.001
_refine_ls_shift/su_mean 0.000
_refine_ls_structure_factor_coef Fsqd
_refine_ls_weighting_details 'calc w=1/[\s^2^(Fo^2^)+(0.0466P)^2^+0.6029P] where P=(Fo^2^+2Fc^2^)/3'
_refine_ls_weighting_scheme calc
_refine_ls_wR_factor_gt 0.0897
_refine_ls_wR_factor_ref 0.0944
_reflns_number_gt 3214
_reflns_number_total 3682
_reflns_threshold_expression >2sigma(I)
_cod_duplicate_entry 7101965
_cod_data_source_file b700073a.txt
_cod_data_source_block HOTMK
_cod_depositor_comments
;
The following automatic conversions were performed:

'_symmetry_cell_setting' value 'Monoclinic' changed to 'monoclinic'
according to
/usr/data/users/saulius/automatic-downloads/retrospective/RSC/lib/dictionaries/cif_core.dic
dictionary named 'cif_core.dic' version 2.4.2 from 2011-04-26.

Automatic conversion script
Id: cif_fix_values 2281 2013-09-26 08:29:07Z andrius 
;
_cod_original_sg_symbol_H-M P2(1)/c
_cod_database_code 7113276

loop_
_symmetry_equiv_pos_as_xyz
'x, y, z'
'-x, y+1/2, -z+1/2'
'-x, -y, -z'
'x, -y-1/2, z-1/2'

loop_
_atom_site_label
_atom_site_type_symbol
_atom_site_fract_x
_atom_site_fract_y
_atom_site_fract_z
_atom_site_U_iso_or_equiv
_atom_site_adp_type
_atom_site_occupancy
_atom_site_symmetry_multiplicity
_atom_site_calc_flag
_atom_site_refinement_flags
O1 O 0.29511(7) 0.55502(7) 0.89432(5) 0.01605(17) Uani 1 1 d .
O2 O -0.22315(8) 0.83959(7) 1.07868(6) 0.01904(18) Uani 1 1 d .
H2A H -0.2351(16) 0.7790(16) 1.1167(12) 0.037(4) Uiso 1 1 d .
O3 O 0.74550(8) 0.84601(7) 0.70087(5) 0.01631(17) Uani 1 1 d .
H3A H 0.7364(16) 0.9194(16) 0.6783(12) 0.038(4) Uiso 1 1 d .
C1 C 0.27145(10) 0.66166(9) 0.89288(7) 0.0121(2) Uani 1 1 d .
C2 C 0.14508(10) 0.70918(9) 0.82876(7) 0.0132(2) Uani 1 1 d .
C3 C 0.37304(10) 0.74332(9) 0.95512(7) 0.0128(2) Uani 1 1 d .
C4 C 0.08163(11) 0.60872(10) 0.76372(8) 0.0174(2) Uani 1 1 d .
H4C H 0.0603 0.5416 0.8025 0.026 Uiso 1 1 calc R
H4B H 0.1451 0.5830 0.7221 0.026 Uiso 1 1 calc R
H4A H -0.0009 0.6376 0.7251 0.026 Uiso 1 1 calc R
C5 C 0.17967(11) 0.81016(10) 0.76387(7) 0.0163(2) Uani 1 1 d .
H5C H 0.0990 0.8328 0.7201 0.024 Uiso 1 1 calc R
H5B H 0.2491 0.7831 0.7275 0.024 Uiso 1 1 calc R
H5A H 0.2130 0.8788 0.8026 0.024 Uiso 1 1 calc R
C6 C 0.31055(11) 0.85266(9) 0.99503(7) 0.0151(2) Uani 1 1 d .
H6C H 0.3816 0.9010 1.0310 0.023 Uiso 1 1 calc R
H6B H 0.2473 0.8272 1.0369 0.023 Uiso 1 1 calc R
H6A H 0.2628 0.8997 0.9427 0.023 Uiso 1 1 calc R
C7 C 0.44177(11) 0.67123(10) 1.04083(7) 0.0168(2) Uani 1 1 d .
H7C H 0.5073 0.7215 1.0803 0.025 Uiso 1 1 calc R
H7B H 0.4877 0.6026 1.0183 0.025 Uiso 1 1 calc R
H7A H 0.3739 0.6438 1.0783 0.025 Uiso 1 1 calc R
C8 C 0.04555(10) 0.74554(9) 0.89514(7) 0.0127(2) Uani 1 1 d .
C9 C 0.01191(11) 0.66427(9) 0.96154(8) 0.0163(2) Uani 1 1 d .
H9A H 0.0513 0.5875 0.9648 0.020 Uiso 1 1 calc R
C10 C -0.07768(11) 0.69290(10) 1.02294(8) 0.0175(2) Uani 1 1 d .
H10A H -0.0991 0.6361 1.0675 0.021 Uiso 1 1 calc R
C11 C -0.13619(10) 0.80538(9) 1.01889(7) 0.0144(2) Uani 1 1 d .
C12 C -0.10432(10) 0.88691(9) 0.95297(8) 0.0152(2) Uani 1 1 d .
H12A H -0.1442 0.9635 0.9494 0.018 Uiso 1 1 calc R
C13 C -0.01449(10) 0.85701(9) 0.89225(7) 0.0143(2) Uani 1 1 d .
H13A H 0.0066 0.9139 0.8476 0.017 Uiso 1 1 calc R
C14 C 0.47628(10) 0.77573(9) 0.88985(7) 0.0127(2) Uani 1 1 d .
C15 C 0.55509(10) 0.68652(9) 0.85756(7) 0.0147(2) Uani 1 1 d .
H15A H 0.5467 0.6073 0.8787 0.018 Uiso 1 1 calc R
C16 C 0.64504(10) 0.71105(9) 0.79554(8) 0.0155(2) Uani 1 1 d .
H16A H 0.6979 0.6493 0.7749 0.019 Uiso 1 1 calc R
C17 C 0.65723(10) 0.82649(9) 0.76385(7) 0.0138(2) Uani 1 1 d .
C18 C 0.58223(10) 0.91704(9) 0.79592(7) 0.0149(2) Uani 1 1 d .
H18A H 0.5920 0.9963 0.7753 0.018 Uiso 1 1 calc R
C19 C 0.49271(10) 0.89137(9) 0.85843(7) 0.0144(2) Uani 1 1 d .
H19A H 0.4418 0.9538 0.8801 0.017 Uiso 1 1 calc R

loop_
_atom_site_aniso_label
_atom_site_aniso_U_11
_atom_site_aniso_U_22
_atom_site_aniso_U_33
_atom_site_aniso_U_23
_atom_site_aniso_U_13
_atom_site_aniso_U_12
O1 0.0174(4) 0.0115(4) 0.0196(4) -0.0008(3) 0.0038(3) 0.0011(3)
O2 0.0204(4) 0.0178(4) 0.0211(4) 0.0004(3) 0.0101(3) 0.0034(3)
O3 0.0181(4) 0.0141(4) 0.0182(4) 0.0023(3) 0.0074(3) -0.0004(3)
C1 0.0130(5) 0.0135(5) 0.0109(5) 0.0000(4) 0.0056(4) -0.0008(4)
C2 0.0138(5) 0.0133(5) 0.0125(5) -0.0003(4) 0.0022(4) 0.0002(4)
C3 0.0142(5) 0.0119(5) 0.0125(5) -0.0007(4) 0.0026(4) -0.0002(4)
C4 0.0175(5) 0.0174(5) 0.0166(5) -0.0041(4) 0.0007(4) -0.0004(4)
C5 0.0179(5) 0.0181(5) 0.0134(5) 0.0020(4) 0.0041(4) 0.0011(4)
C6 0.0164(5) 0.0141(5) 0.0152(5) -0.0035(4) 0.0036(4) -0.0005(4)
C7 0.0184(5) 0.0186(5) 0.0130(5) 0.0009(4) 0.0013(4) 0.0018(4)
C8 0.0114(4) 0.0132(5) 0.0132(5) -0.0014(4) 0.0012(4) -0.0006(4)
C9 0.0178(5) 0.0111(5) 0.0208(5) 0.0010(4) 0.0055(4) 0.0026(4)
C10 0.0201(5) 0.0145(5) 0.0193(5) 0.0037(4) 0.0071(4) 0.0005(4)
C11 0.0125(5) 0.0163(5) 0.0147(5) -0.0024(4) 0.0025(4) 0.0000(4)
C12 0.0146(5) 0.0117(5) 0.0187(5) -0.0001(4) 0.0009(4) 0.0025(4)
C13 0.0147(5) 0.0129(5) 0.0151(5) 0.0025(4) 0.0011(4) 0.0000(4)
C14 0.0121(4) 0.0135(5) 0.0122(5) -0.0007(4) 0.0009(4) -0.0011(4)
C15 0.0162(5) 0.0117(5) 0.0164(5) 0.0011(4) 0.0030(4) -0.0002(4)
C16 0.0160(5) 0.0136(5) 0.0175(5) -0.0010(4) 0.0043(4) 0.0017(4)
C17 0.0124(5) 0.0163(5) 0.0126(5) -0.0004(4) 0.0015(4) -0.0023(4)
C18 0.0159(5) 0.0114(5) 0.0173(5) 0.0006(4) 0.0020(4) -0.0017(4)
C19 0.0146(5) 0.0118(5) 0.0167(5) -0.0026(4) 0.0018(4) -0.0001(4)

loop_
_atom_type_symbol
_atom_type_description
_atom_type_scat_dispersion_real
_atom_type_scat_dispersion_imag
_atom_type_scat_source
C C 0.0033 0.0016 'International Tables Vol C Tables 4.2.6.8 and 6.1.1.4'
H H 0.0000 0.0000 'International Tables Vol C Tables 4.2.6.8 and 6.1.1.4'
O O 0.0106 0.0060 'International Tables Vol C Tables 4.2.6.8 and 6.1.1.4'

loop_
_geom_angle_atom_site_label_1
_geom_angle_atom_site_label_2
_geom_angle_atom_site_label_3
_geom_angle
C11 O2 H2A 108.8(10)
C17 O3 H3A 110.2(11)
O1 C1 C2 119.37(9)
O1 C1 C3 117.56(9)
C2 C1 C3 123.06(9)
C8 C2 C4 108.53(8)
C8 C2 C5 113.75(9)
C4 C2 C5 106.96(8)
C8 C2 C1 106.46(8)
C4 C2 C1 109.33(8)
C5 C2 C1 111.74(8)
C6 C3 C7 106.79(8)
C6 C3 C14 112.79(8)
C7 C3 C14 109.95(8)
C6 C3 C1 114.66(8)
C7 C3 C1 108.61(8)
C14 C3 C1 103.97(8)
C2 C4 H4C 109.5
C2 C4 H4B 109.5
H4C C4 H4B 109.5
C2 C4 H4A 109.5
H4C C4 H4A 109.5
H4B C4 H4A 109.5
C2 C5 H5C 109.5
C2 C5 H5B 109.5
H5C C5 H5B 109.5
C2 C5 H5A 109.5
H5C C5 H5A 109.5
H5B C5 H5A 109.5
C3 C6 H6C 109.5
C3 C6 H6B 109.5
H6C C6 H6B 109.5
C3 C6 H6A 109.5
H6C C6 H6A 109.5
H6B C6 H6A 109.5
C3 C7 H7C 109.5
C3 C7 H7B 109.5
H7C C7 H7B 109.5
C3 C7 H7A 109.5
H7C C7 H7A 109.5
H7B C7 H7A 109.5
C13 C8 C9 117.55(9)
C13 C8 C2 122.94(9)
C9 C8 C2 119.51(9)
C10 C9 C8 121.64(10)
C10 C9 H9A 119.2
C8 C9 H9A 119.2
C9 C10 C11 119.74(10)
C9 C10 H10A 120.1
C11 C10 H10A 120.1
O2 C11 C12 118.22(9)
O2 C11 C10 122.46(10)
C12 C11 C10 119.31(10)
C13 C12 C11 120.24(10)
C13 C12 H12A 119.9
C11 C12 H12A 119.9
C12 C13 C8 121.52(10)
C12 C13 H13A 119.2
C8 C13 H13A 119.2
C19 C14 C15 117.57(9)
C19 C14 C3 122.61(9)
C15 C14 C3 119.80(9)
C16 C15 C14 121.65(10)
C16 C15 H15A 119.2
C14 C15 H15A 119.2
C15 C16 C17 119.54(10)
C15 C16 H16A 120.2
C17 C16 H16A 120.2
O3 C17 C18 122.47(9)
O3 C17 C16 117.44(9)
C18 C17 C16 120.10(10)
C17 C18 C19 119.80(10)
C17 C18 H18A 120.1
C19 C18 H18A 120.1
C18 C19 C14 121.33(10)
C18 C19 H19A 119.3
C14 C19 H19A 119.3

loop_
_geom_bond_atom_site_label_1
_geom_bond_atom_site_label_2
_geom_bond_distance
O1 C1 1.2242(13)
O2 C11 1.3680(12)
O2 H2A 0.892(18)
O3 C17 1.3749(12)
O3 H3A 0.887(18)
C1 C2 1.5455(14)
C1 C3 1.5507(14)
C2 C8 1.5360(14)
C2 C4 1.5392(14)
C2 C5 1.5397(14)
C3 C6 1.5318(14)
C3 C7 1.5415(14)
C3 C14 1.5418(14)
C4 H4C 0.9800
C4 H4B 0.9800
C4 H4A 0.9800
C5 H5C 0.9800
C5 H5B 0.9800
C5 H5A 0.9800
C6 H6C 0.9800
C6 H6B 0.9800
C6 H6A 0.9800
C7 H7C 0.9800
C7 H7B 0.9800
C7 H7A 0.9800
C8 C13 1.3915(14)
C8 C9 1.3958(14)
C9 C10 1.3880(14)
C9 H9A 0.9500
C10 C11 1.3948(15)
C10 H10A 0.9500
C11 C12 1.3868(15)
C12 C13 1.3862(15)
C12 H12A 0.9500
C13 H13A 0.9500
C14 C19 1.3956(14)
C14 C15 1.4013(14)
C15 C16 1.3874(14)
C15 H15A 0.9500
C16 C17 1.3883(15)
C16 H16A 0.9500
C17 C18 1.3877(15)
C18 C19 1.3919(14)
C18 H18A 0.9500
C19 H19A 0.9500
